data_4102026
loop_
_publ_author_name
'Antje Meltzer'
'Shigeyoshi Inoue'
'Carsten Pr\"asang'
'Matthias Driess'

_publ_section_title
;
 Steering S-H and N-H Bond Activation by a Stable N-Heterocyclic Silylene:
 Different Addition of H2S, NH3, and Organoamines on a Silicon(II) Ligand
 versus Its Si(II)\\rightarrowNi(CO)3Complex
;
_journal_name_full 'Journal of the American Chemical Society'
_journal_page_first 3038
_journal_page_last 3046
_journal_paper_doi 10.1021/ja910305p
_journal_volume 132
_journal_year 2010
_chemical_formula_moiety 'C35 H49 N3 Ni O3 Si,  C6 H6'
_chemical_formula_sum 'C41 H55 N3 Ni O3 Si'
_chemical_formula_weight 724.68
_chemical_name_common 'HLSi(NHiPr)-Ni(CO)3 * C6H6'
_chemical_name_systematic
; 
 ? 
;
_space_group_IT_number 15
_symmetry_cell_setting monoclinic
_symmetry_space_group_name_Hall '-C 2yc'
_symmetry_space_group_name_H-M 'C 1 2/c 1'
_atom_sites_solution_hydrogens geom
_atom_sites_solution_primary direct
_atom_sites_solution_secondary difmap
_audit_creation_method SHELXL-97
_cell_angle_alpha 90.00
_cell_angle_beta 94.946(2)
_cell_angle_gamma 90.00
_cell_formula_units_Z 8
_cell_length_a 39.9171(9)
_cell_length_b 10.9265(2)
_cell_length_c 18.2378(4)
_cell_measurement_reflns_used 19935
_cell_measurement_temperature 150(2)
_cell_measurement_theta_max 32.2904
_cell_measurement_theta_min 2.9795
_cell_volume 7924.9(3)
_computing_cell_refinement
;
CrysAlis RED, Oxford Diffraction Ltd.,
Version 1.171.32.24 (release 21-04-2008 CrysAlis171 .NET)
(compiled Apr 21 2008,18:23:10)
;
_computing_data_collection
;
CrysAlis CCD, Oxford Diffraction Ltd.,
Version 1.171.32.24 (release 21-04-2008 CrysAlis171 .NET)
(compiled Apr 21 2008,18:23:10)
;
_computing_data_reduction
;
CrysAlis RED, Oxford Diffraction Ltd.,
Version 1.171.32.24 (release 21-04-2008 CrysAlis171 .NET)
(compiled Apr 21 2008,18:23:10)
;
_computing_publication_material 'SHELXL-97 (Sheldrick, 1997)'
_computing_structure_refinement 'SHELXL-97 (Sheldrick, 1997)'
_computing_structure_solution 'SHELXS-97 (Sheldrick, 1990)'
_diffrn_ambient_temperature 150(2)
_diffrn_detector_area_resol_mean 16.3031
_diffrn_measured_fraction_theta_full 0.998
_diffrn_measured_fraction_theta_max 0.998
_diffrn_measurement_device_type 'Oxford Diffraction Xcalibur S Sapphire'
_diffrn_measurement_method \w
_diffrn_radiation_monochromator graphite
_diffrn_radiation_source 'Enhance (Mo) X-ray Source'
_diffrn_radiation_type MoK\a
_diffrn_radiation_wavelength 0.71073
_diffrn_reflns_av_R_equivalents 0.0265
_diffrn_reflns_av_sigmaI/netI 0.0261
_diffrn_reflns_limit_h_max 47
_diffrn_reflns_limit_h_min -46
_diffrn_reflns_limit_k_max 10
_diffrn_reflns_limit_k_min -12
_diffrn_reflns_limit_l_max 20
_diffrn_reflns_limit_l_min -21
_diffrn_reflns_number 31640
_diffrn_reflns_theta_full 25.00
_diffrn_reflns_theta_max 25.00
_diffrn_reflns_theta_min 2.99
_exptl_absorpt_coefficient_mu 0.559
_exptl_absorpt_correction_T_max 0.9158
_exptl_absorpt_correction_T_min 0.8072
_exptl_absorpt_correction_type multi-scan
_exptl_absorpt_process_details
;
CrysAlis RED, Oxford Diffraction Ltd.,
Version 1.171.32.24 (release 21-04-2008 CrysAlis171 .NET)
(compiled Apr 21 2008,18:23:10)
empirical absorption correction using spherical harmonics,
 implemented in SCALE3 ABSPACK scaling algorithm.
;
_exptl_crystal_colour yellow
_exptl_crystal_density_diffrn 1.215
_exptl_crystal_density_method 'not measured'
_exptl_crystal_description block
_exptl_crystal_F_000 3104
_exptl_crystal_size_max 0.40
_exptl_crystal_size_mid 0.32
_exptl_crystal_size_min 0.16
_refine_diff_density_max 0.417
_refine_diff_density_min -0.240
_refine_diff_density_rms 0.043
_refine_ls_extinction_method none
_refine_ls_goodness_of_fit_ref 1.041
_refine_ls_hydrogen_treatment mixed
_refine_ls_matrix_type full
_refine_ls_number_parameters 458
_refine_ls_number_reflns 6967
_refine_ls_number_restraints 0
_refine_ls_restrained_S_all 1.041
_refine_ls_R_factor_all 0.0463
_refine_ls_R_factor_gt 0.0342
_refine_ls_shift/su_max 0.001
_refine_ls_shift/su_mean 0.000
_refine_ls_structure_factor_coef Fsqd
_refine_ls_weighting_details 'calc w=1/[\s^2^(Fo^2^)+(0.0392P)^2^+6.2537P] where P=(Fo^2^+2Fc^2^)/3'
_refine_ls_weighting_scheme calc
_refine_ls_wR_factor_gt 0.0742
_refine_ls_wR_factor_ref 0.0777
_reflns_number_gt 5924
_reflns_number_total 6967
_reflns_threshold_expression >2sigma(I)
_cod_data_source_file ja910305p_si_007.cif
_cod_data_source_block m32
_cod_database_code 4102026

loop_
_symmetry_equiv_pos_as_xyz
'x, y, z'
'-x, y, -z+1/2'
'x+1/2, y+1/2, z'
'-x+1/2, y+1/2, -z+1/2'
'-x, -y, -z'
'x, -y, z-1/2'
'-x+1/2, -y+1/2, -z'
'x+1/2, -y+1/2, z-1/2'

loop_
_atom_site_label
_atom_site_type_symbol
_atom_site_fract_x
_atom_site_fract_y
_atom_site_fract_z
_atom_site_U_iso_or_equiv
_atom_site_adp_type
_atom_site_occupancy
_atom_site_symmetry_multiplicity
_atom_site_calc_flag
_atom_site_refinement_flags
_atom_site_disorder_assembly
_atom_site_disorder_group
Ni1 Ni 0.146605(6) 0.94566(2) 0.224941(12) 0.01836(8) Uani 1 1 d . . .
Si1 Si 0.140307(11) 0.99084(4) 0.10388(3) 0.01419(11) Uani 1 1 d . . .
O1 O 0.08168(4) 0.96110(15) 0.28777(8) 0.0369(4) Uani 1 1 d . . .
O2 O 0.16799(5) 0.69150(15) 0.22703(11) 0.0571(5) Uani 1 1 d . . .
O3 O 0.19995(4) 1.09785(16) 0.29768(9) 0.0467(4) Uani 1 1 d . . .
N1 N 0.09904(3) 1.05365(13) 0.06584(8) 0.0143(3) Uani 1 1 d . . .
N2 N 0.16485(3) 1.11383(13) 0.06537(8) 0.0152(3) Uani 1 1 d . . .
N3 N 0.14760(4) 0.87006(15) 0.04600(9) 0.0179(3) Uani 1 1 d . . .
C1 C 0.06176(4) 1.12233(19) -0.04113(10) 0.0224(4) Uani 1 1 d . . .
H1A H 0.0529 1.0428 -0.0585 0.034 Uiso 1 1 calc R . .
H1B H 0.0636 1.1768 -0.0833 0.034 Uiso 1 1 calc R . .
H1C H 0.0465 1.1586 -0.0079 0.034 Uiso 1 1 calc R . .
C2 C 0.09582(4) 1.10528(16) -0.00089(9) 0.0161(4) Uani 1 1 d . . .
C3 C 0.12369(4) 1.14412(16) -0.03572(10) 0.0174(4) Uani 1 1 d . . .
H3 H 0.1202 1.1631 -0.0866 0.021 Uiso 1 1 calc R . .
C4 C 0.15602(4) 1.15741(16) -0.00241(10) 0.0176(4) Uani 1 1 d . . .
C5 C 0.18139(5) 1.22285(19) -0.04471(11) 0.0260(4) Uani 1 1 d . . .
H5A H 0.1909 1.2919 -0.0156 0.039 Uiso 1 1 calc R . .
H5B H 0.1704 1.2532 -0.0913 0.039 Uiso 1 1 calc R . .
H5C H 0.1994 1.1661 -0.0548 0.039 Uiso 1 1 calc R . .
C6 C 0.06818(4) 1.02961(16) 0.10132(10) 0.0162(4) Uani 1 1 d . . .
C7 C 0.05536(4) 1.12077(17) 0.14537(10) 0.0195(4) Uani 1 1 d . . .
C8 C 0.02433(4) 1.10001(19) 0.17235(10) 0.0247(4) Uani 1 1 d . . .
H8 H 0.0147 1.1623 0.2002 0.030 Uiso 1 1 calc R . .
C9 C 0.00714(5) 0.9921(2) 0.15991(10) 0.0269(5) Uani 1 1 d . . .
H9 H -0.0140 0.9802 0.1791 0.032 Uiso 1 1 calc R . .
C10 C 0.02073(4) 0.90178(19) 0.11970(10) 0.0242(4) Uani 1 1 d . . .
H10 H 0.0092 0.8260 0.1129 0.029 Uiso 1 1 calc R . .
C11 C 0.05115(4) 0.91862(17) 0.08844(10) 0.0187(4) Uani 1 1 d . . .
C12 C 0.07413(5) 1.23829(18) 0.16573(11) 0.0256(4) Uani 1 1 d . . .
H12 H 0.0987 1.2198 0.1664 0.031 Uiso 1 1 calc R . .
C13 C 0.06651(7) 1.3391(2) 0.10984(14) 0.0451(6) Uani 1 1 d . . .
H13A H 0.0744 1.3147 0.0625 0.068 Uiso 1 1 calc R . .
H13B H 0.0780 1.4144 0.1270 0.068 Uiso 1 1 calc R . .
H13C H 0.0422 1.3536 0.1038 0.068 Uiso 1 1 calc R . .
C14 C 0.06774(6) 1.2833(2) 0.24270(12) 0.0372(5) Uani 1 1 d . . .
H14A H 0.0448 1.3153 0.2421 0.056 Uiso 1 1 calc R . .
H14B H 0.0838 1.3484 0.2577 0.056 Uiso 1 1 calc R . .
H14C H 0.0706 1.2152 0.2776 0.056 Uiso 1 1 calc R . .
C15 C 0.06367(5) 0.81775(17) 0.04126(10) 0.0213(4) Uani 1 1 d . . .
H15 H 0.0837 0.8498 0.0179 0.026 Uiso 1 1 calc R . .
C16 C 0.03729(5) 0.7801(2) -0.02060(12) 0.0315(5) Uani 1 1 d . . .
H16A H 0.0188 0.7369 0.0004 0.047 Uiso 1 1 calc R . .
H16B H 0.0476 0.7260 -0.0551 0.047 Uiso 1 1 calc R . .
H16C H 0.0285 0.8532 -0.0467 0.047 Uiso 1 1 calc R . .
C17 C 0.07515(5) 0.7069(2) 0.08787(12) 0.0323(5) Uani 1 1 d . . .
H17A H 0.0925 0.7322 0.1262 0.048 Uiso 1 1 calc R . .
H17B H 0.0844 0.6448 0.0565 0.048 Uiso 1 1 calc R . .
H17C H 0.0559 0.6726 0.1109 0.048 Uiso 1 1 calc R . .
C18 C 0.19526(4) 1.16341(17) 0.10473(10) 0.0180(4) Uani 1 1 d . . .
C19 C 0.22566(4) 1.09879(18) 0.10708(10) 0.0219(4) Uani 1 1 d . . .
C20 C 0.25393(5) 1.1522(2) 0.14443(11) 0.0287(5) Uani 1 1 d . . .
H20 H 0.2746 1.1087 0.1481 0.034 Uiso 1 1 calc R . .
C21 C 0.25265(5) 1.2659(2) 0.17609(12) 0.0329(5) Uani 1 1 d . . .
H21 H 0.2724 1.3012 0.2003 0.040 Uiso 1 1 calc R . .
C22 C 0.22263(5) 1.3284(2) 0.17259(11) 0.0292(5) Uani 1 1 d . . .
H22 H 0.2219 1.4072 0.1943 0.035 Uiso 1 1 calc R . .
C23 C 0.19336(5) 1.27858(18) 0.13798(10) 0.0220(4) Uani 1 1 d . . .
C24 C 0.22927(5) 0.97692(18) 0.06987(11) 0.0249(4) Uani 1 1 d . . .
H24 H 0.2068 0.9541 0.0454 0.030 Uiso 1 1 calc R . .
C25 C 0.23984(6) 0.8769(2) 0.12540(13) 0.0374(5) Uani 1 1 d . . .
H25A H 0.2617 0.8976 0.1508 0.056 Uiso 1 1 calc R . .
H25B H 0.2415 0.7987 0.0997 0.056 Uiso 1 1 calc R . .
H25C H 0.2231 0.8700 0.1614 0.056 Uiso 1 1 calc R . .
C26 C 0.25398(6) 0.9844(2) 0.01024(13) 0.0366(5) Uani 1 1 d . . .
H26A H 0.2477 1.0527 -0.0229 0.055 Uiso 1 1 calc R . .
H26B H 0.2532 0.9078 -0.0178 0.055 Uiso 1 1 calc R . .
H26C H 0.2768 0.9973 0.0334 0.055 Uiso 1 1 calc R . .
C27 C 0.16096(5) 1.35153(18) 0.13806(11) 0.0268(5) Uani 1 1 d . . .
H27 H 0.1422 1.2993 0.1158 0.032 Uiso 1 1 calc R . .
C28 C 0.16213(6) 1.4678(2) 0.09197(14) 0.0416(6) Uani 1 1 d . . .
H28A H 0.1812 1.5183 0.1110 0.062 Uiso 1 1 calc R . .
H28B H 0.1412 1.5138 0.0947 0.062 Uiso 1 1 calc R . .
H28C H 0.1647 1.4459 0.0407 0.062 Uiso 1 1 calc R . .
C29 C 0.15353(6) 1.3831(2) 0.21653(12) 0.0368(5) Uani 1 1 d . . .
H29A H 0.1520 1.3076 0.2450 0.055 Uiso 1 1 calc R . .
H29B H 0.1322 1.4276 0.2155 0.055 Uiso 1 1 calc R . .
H29C H 0.1717 1.4344 0.2395 0.055 Uiso 1 1 calc R . .
C31 C 0.10698(5) 0.95868(19) 0.26295(10) 0.0251(4) Uani 1 1 d . . .
C32 C 0.15979(5) 0.7909(2) 0.22686(11) 0.0292(5) Uani 1 1 d . . .
C33 C 0.17889(5) 1.0412(2) 0.26882(11) 0.0287(5) Uani 1 1 d . . .
C34 C 0.15514(5) 0.85379(17) -0.03096(10) 0.0200(4) Uani 1 1 d . . .
H34 H 0.1664 0.9300 -0.0467 0.024 Uiso 1 1 calc R . .
C35 C 0.12439(5) 0.83131(19) -0.08469(11) 0.0255(4) Uani 1 1 d . . .
H35A H 0.1135 0.7549 -0.0718 0.038 Uiso 1 1 calc R . .
H35B H 0.1314 0.8252 -0.1348 0.038 Uiso 1 1 calc R . .
H35C H 0.1086 0.8994 -0.0821 0.038 Uiso 1 1 calc R . .
C36 C 0.17969(5) 0.74811(19) -0.03614(12) 0.0301(5) Uani 1 1 d . . .
H36A H 0.2001 0.7642 -0.0039 0.045 Uiso 1 1 calc R . .
H36B H 0.1855 0.7399 -0.0871 0.045 Uiso 1 1 calc R . .
H36C H 0.1693 0.6721 -0.0208 0.045 Uiso 1 1 calc R . .
C1S C 0.04879(8) 0.6439(3) 0.29438(16) 0.0625(8) Uani 1 1 d . . .
H1S H 0.0368 0.6845 0.2542 0.075 Uiso 1 1 calc R . .
C2S C 0.03176(8) 0.5939(3) 0.34911(18) 0.0622(8) Uani 1 1 d . . .
H2S H 0.0079 0.5978 0.3465 0.075 Uiso 1 1 calc R . .
C3S C 0.04948(10) 0.5382(2) 0.40777(18) 0.0663(9) Uani 1 1 d . . .
H3S H 0.0379 0.5047 0.4465 0.080 Uiso 1 1 calc R . .
C4S C 0.08349(10) 0.5310(2) 0.41028(16) 0.0643(9) Uani 1 1 d . . .
H4S H 0.0956 0.4922 0.4509 0.077 Uiso 1 1 calc R . .
C5S C 0.10046(8) 0.5789(2) 0.35504(16) 0.0561(7) Uani 1 1 d . . .
H5S H 0.1243 0.5727 0.3569 0.067 Uiso 1 1 calc R . .
C6S C 0.08302(8) 0.6355(3) 0.29740(15) 0.0590(8) Uani 1 1 d . . .
H6S H 0.0947 0.6694 0.2590 0.071 Uiso 1 1 calc R . .
H30 H 0.1490(5) 0.808(2) 0.0673(12) 0.023(6) Uiso 1 1 d . . .

loop_
_atom_site_aniso_label
_atom_site_aniso_U_11
_atom_site_aniso_U_22
_atom_site_aniso_U_33
_atom_site_aniso_U_23
_atom_site_aniso_U_13
_atom_site_aniso_U_12
Ni1 0.01921(12) 0.02205(14) 0.01384(13) 0.00178(10) 0.00149(9) 0.00051(10)
Si1 0.0132(2) 0.0161(3) 0.0135(3) 0.00070(19) 0.00253(19) 0.00038(19)
O1 0.0279(8) 0.0563(11) 0.0281(8) 0.0097(7) 0.0121(7) 0.0063(7)
O2 0.0594(12) 0.0236(10) 0.0856(15) -0.0021(9) -0.0088(10) 0.0094(8)
O3 0.0438(9) 0.0570(11) 0.0375(10) -0.0101(8) -0.0065(8) -0.0203(8)
N1 0.0126(7) 0.0168(8) 0.0138(8) -0.0004(6) 0.0035(6) 0.0004(6)
N2 0.0135(7) 0.0168(8) 0.0153(8) 0.0000(6) 0.0025(6) -0.0004(6)
N3 0.0202(8) 0.0150(9) 0.0187(9) 0.0041(7) 0.0036(6) 0.0028(6)
C1 0.0193(9) 0.0291(11) 0.0186(10) 0.0036(8) 0.0001(8) 0.0025(8)
C2 0.0188(9) 0.0140(9) 0.0156(9) -0.0024(7) 0.0016(7) 0.0022(7)
C3 0.0213(9) 0.0181(10) 0.0131(9) 0.0025(7) 0.0026(7) 0.0012(7)
C4 0.0202(9) 0.0151(9) 0.0184(10) -0.0005(7) 0.0060(8) 0.0022(7)
C5 0.0249(10) 0.0305(11) 0.0230(11) 0.0061(9) 0.0051(8) -0.0047(9)
C6 0.0121(8) 0.0240(10) 0.0125(9) 0.0035(7) 0.0019(7) 0.0019(7)
C7 0.0174(9) 0.0247(11) 0.0165(10) 0.0014(8) 0.0016(7) 0.0027(8)
C8 0.0185(9) 0.0368(12) 0.0191(10) -0.0029(9) 0.0045(8) 0.0032(8)
C9 0.0151(9) 0.0472(13) 0.0189(11) 0.0004(9) 0.0043(8) -0.0038(9)
C10 0.0190(9) 0.0313(11) 0.0222(11) 0.0036(9) 0.0001(8) -0.0076(8)
C11 0.0164(9) 0.0247(11) 0.0147(9) 0.0039(8) -0.0009(7) -0.0002(7)
C12 0.0248(10) 0.0266(11) 0.0265(11) -0.0049(9) 0.0086(8) 0.0004(8)
C13 0.0633(16) 0.0306(13) 0.0416(15) 0.0010(11) 0.0057(12) -0.0025(12)
C14 0.0427(13) 0.0352(13) 0.0344(13) -0.0132(10) 0.0078(10) -0.0065(10)
C15 0.0205(9) 0.0208(10) 0.0225(10) 0.0002(8) 0.0013(8) -0.0032(8)
C16 0.0325(11) 0.0293(12) 0.0320(12) -0.0068(9) -0.0027(9) -0.0010(9)
C17 0.0326(11) 0.0280(12) 0.0365(13) 0.0043(10) 0.0037(10) 0.0030(9)
C18 0.0153(9) 0.0229(10) 0.0160(9) 0.0021(8) 0.0029(7) -0.0046(7)
C19 0.0186(9) 0.0291(11) 0.0187(10) 0.0031(8) 0.0051(8) -0.0021(8)
C20 0.0153(9) 0.0434(13) 0.0274(11) 0.0008(10) 0.0012(8) -0.0010(9)
C21 0.0211(10) 0.0482(14) 0.0289(12) -0.0063(10) -0.0013(9) -0.0115(9)
C22 0.0290(11) 0.0312(12) 0.0278(12) -0.0080(9) 0.0038(9) -0.0094(9)
C23 0.0219(10) 0.0243(11) 0.0203(10) -0.0001(8) 0.0059(8) -0.0037(8)
C24 0.0175(9) 0.0289(12) 0.0288(11) -0.0015(9) 0.0034(8) 0.0037(8)
C25 0.0339(12) 0.0363(13) 0.0429(14) 0.0075(11) 0.0082(10) 0.0069(10)
C26 0.0347(12) 0.0397(14) 0.0370(13) -0.0011(10) 0.0128(10) 0.0087(10)
C27 0.0236(10) 0.0236(11) 0.0337(12) -0.0065(9) 0.0049(9) -0.0015(8)
C28 0.0449(13) 0.0349(14) 0.0454(15) 0.0029(11) 0.0067(11) 0.0087(11)
C29 0.0370(12) 0.0318(13) 0.0434(14) -0.0085(10) 0.0137(10) -0.0008(10)
C31 0.0317(11) 0.0290(11) 0.0145(10) 0.0038(8) 0.0007(8) 0.0024(9)
C32 0.0278(11) 0.0311(13) 0.0275(12) 0.0021(9) -0.0033(9) -0.0017(9)
C33 0.0320(11) 0.0351(12) 0.0192(11) 0.0004(9) 0.0044(9) 0.0034(10)
C34 0.0233(10) 0.0200(10) 0.0176(10) -0.0022(8) 0.0058(8) 0.0020(8)
C35 0.0308(11) 0.0277(11) 0.0184(10) -0.0033(8) 0.0046(8) 0.0010(9)
C36 0.0342(11) 0.0285(12) 0.0286(12) -0.0025(9) 0.0081(9) 0.0100(9)
C1S 0.087(2) 0.0566(19) 0.0417(17) -0.0005(14) -0.0075(16) -0.0042(16)
C2S 0.0678(19) 0.0402(16) 0.080(2) -0.0115(16) 0.0159(17) 0.0010(14)
C3S 0.110(3) 0.0307(15) 0.064(2) 0.0051(13) 0.042(2) -0.0005(16)
C4S 0.109(3) 0.0373(16) 0.0456(17) 0.0000(13) -0.0019(18) 0.0128(16)
C5S 0.0662(18) 0.0452(17) 0.0560(19) -0.0178(14) -0.0003(15) -0.0103(14)
C6S 0.089(2) 0.0520(18) 0.0376(16) -0.0069(13) 0.0150(15) -0.0264(16)

loop_
_atom_type_symbol
_atom_type_description
_atom_type_scat_dispersion_real
_atom_type_scat_dispersion_imag
_atom_type_scat_source
C C 0.0033 0.0016 'International Tables Vol C Tables 4.2.6.8 and 6.1.1.4'
H H 0.0000 0.0000 'International Tables Vol C Tables 4.2.6.8 and 6.1.1.4'
N N 0.0061 0.0033 'International Tables Vol C Tables 4.2.6.8 and 6.1.1.4'
O O 0.0106 0.0060 'International Tables Vol C Tables 4.2.6.8 and 6.1.1.4'
Si Si 0.0817 0.0704 'International Tables Vol C Tables 4.2.6.8 and 6.1.1.4'
Ni Ni 0.3393 1.1124 'International Tables Vol C Tables 4.2.6.8 and 6.1.1.4'

loop_
_geom_angle_atom_site_label_1
_geom_angle_atom_site_label_2
_geom_angle_atom_site_label_3
_geom_angle
_geom_angle_site_symmetry_1
_geom_angle_site_symmetry_3
_geom_angle_publ_flag
C32 Ni1 C31 109.88(10) . . ?
C32 Ni1 C33 110.26(9) . . ?
C31 Ni1 C33 114.01(9) . . ?
C32 Ni1 Si1 103.67(7) . . ?
C31 Ni1 Si1 109.56(6) . . ?
C33 Ni1 Si1 108.95(7) . . ?
N3 Si1 N2 101.62(7) . . ?
N3 Si1 N1 104.10(7) . . ?
N2 Si1 N1 94.11(6) . . ?
N3 Si1 Ni1 114.83(6) . . ?
N2 Si1 Ni1 121.07(5) . . ?
N1 Si1 Ni1 117.76(5) . . ?
C2 N1 C6 117.35(14) . . ?
C2 N1 Si1 120.45(11) . . ?
C6 N1 Si1 121.35(11) . . ?
C4 N2 C18 117.51(14) . . ?
C4 N2 Si1 120.32(12) . . ?
C18 N2 Si1 122.10(11) . . ?
C34 N3 Si1 137.15(14) . . ?
N1 C2 C3 121.69(15) . . ?
N1 C2 C1 120.63(15) . . ?
C3 C2 C1 117.69(15) . . ?
C4 C3 C2 125.57(17) . . ?
N2 C4 C3 121.79(16) . . ?
N2 C4 C5 120.36(16) . . ?
C3 C4 C5 117.85(16) . . ?
C11 C6 C7 121.00(16) . . ?
C11 C6 N1 119.75(15) . . ?
C7 C6 N1 119.20(16) . . ?
C8 C7 C6 117.82(17) . . ?
C8 C7 C12 119.20(17) . . ?
C6 C7 C12 122.97(16) . . ?
C9 C8 C7 121.96(19) . . ?
C10 C9 C8 119.48(18) . . ?
C9 C10 C11 121.46(18) . . ?
C10 C11 C6 118.17(17) . . ?
C10 C11 C15 118.58(17) . . ?
C6 C11 C15 123.24(16) . . ?
C13 C12 C7 112.64(17) . . ?
C13 C12 C14 110.12(18) . . ?
C7 C12 C14 112.29(16) . . ?
C11 C15 C17 111.09(16) . . ?
C11 C15 C16 112.07(15) . . ?
C17 C15 C16 110.56(17) . . ?
C23 C18 C19 121.19(16) . . ?
C23 C18 N2 118.17(15) . . ?
C19 C18 N2 120.61(16) . . ?
C20 C19 C18 117.78(18) . . ?
C20 C19 C24 119.02(17) . . ?
C18 C19 C24 123.18(16) . . ?
C21 C20 C19 121.76(19) . . ?
C20 C21 C22 119.56(18) . . ?
C21 C22 C23 121.43(19) . . ?
C22 C23 C18 118.24(17) . . ?
C22 C23 C27 118.45(18) . . ?
C18 C23 C27 123.31(16) . . ?
C19 C24 C25 111.48(17) . . ?
C19 C24 C26 111.41(17) . . ?
C25 C24 C26 110.55(17) . . ?
C23 C27 C28 111.70(17) . . ?
C23 C27 C29 110.73(17) . . ?
C28 C27 C29 110.24(18) . . ?
O1 C31 Ni1 176.73(18) . . ?
O2 C32 Ni1 178.9(2) . . ?
O3 C33 Ni1 177.4(2) . . ?
N3 C34 C36 109.66(15) . . ?
N3 C34 C35 114.42(15) . . ?
C36 C34 C35 108.96(16) . . ?
C6S C1S C2S 120.1(3) . . ?
C1S C2S C3S 119.4(3) . . ?
C4S C3S C2S 119.9(3) . . ?
C3S C4S C5S 120.8(3) . . ?
C6S C5S C4S 119.4(3) . . ?
C5S C6S C1S 120.4(3) . . ?

loop_
_geom_bond_atom_site_label_1
_geom_bond_atom_site_label_2
_geom_bond_distance
_geom_bond_site_symmetry_2
_geom_bond_publ_flag
Ni1 C32 1.771(2) . ?
Ni1 C31 1.786(2) . ?
Ni1 C33 1.792(2) . ?
Ni1 Si1 2.2552(5) . ?
Si1 N3 1.7301(16) . ?
Si1 N2 1.8377(15) . ?
Si1 N1 1.8624(14) . ?
O1 C31 1.142(2) . ?
O2 C32 1.134(3) . ?
O3 C33 1.136(2) . ?
N1 C2 1.338(2) . ?
N1 C6 1.464(2) . ?
N2 C4 1.343(2) . ?
N2 C18 1.460(2) . ?
N3 C34 1.471(2) . ?
C1 C2 1.500(2) . ?
C2 C3 1.394(2) . ?
C3 C4 1.386(2) . ?
C4 C5 1.505(3) . ?
C6 C11 1.400(3) . ?
C6 C7 1.404(3) . ?
C7 C8 1.390(3) . ?
C7 C12 1.517(3) . ?
C8 C9 1.373(3) . ?
C9 C10 1.369(3) . ?
C10 C11 1.397(3) . ?
C11 C15 1.510(3) . ?
C12 C13 1.514(3) . ?
C12 C14 1.530(3) . ?
C15 C17 1.527(3) . ?
C15 C16 1.532(3) . ?
C18 C23 1.402(3) . ?
C18 C19 1.402(3) . ?
C19 C20 1.395(3) . ?
C19 C24 1.507(3) . ?
C20 C21 1.372(3) . ?
C21 C22 1.376(3) . ?
C22 C23 1.390(3) . ?
C23 C27 1.519(3) . ?
C24 C25 1.525(3) . ?
C24 C26 1.532(3) . ?
C27 C28 1.526(3) . ?
C27 C29 1.526(3) . ?
C34 C36 1.523(3) . ?
C34 C35 1.523(3) . ?
C1S C6S 1.366(4) . ?
C1S C2S 1.369(4) . ?
C2S C3S 1.373(4) . ?
C3S C4S 1.357(4) . ?
C4S C5S 1.366(4) . ?
C5S C6S 1.358(4) . ?
